data_4035171
loop_
_publ_author_name
'Williams, Benjamin M.'
'Trauner, Dirk'

_publ_section_title
;
 Azomethine Ylide Cycloaddition Approach toward Dendrobine: Synthesis of
 5-Deoxymubironine C.
;
_journal_issue 6
_journal_name_full 'The Journal of organic chemistry'
_journal_page_first 3061
_journal_page_last 3068
_journal_paper_doi 10.1021/acs.joc.8b00192
_journal_volume 83
_journal_year 2018
_chemical_absolute_configuration ad
_chemical_formula_moiety 'C16 H26 O4'
_chemical_formula_sum 'C16 H26 O4'
_chemical_formula_weight 282.37
_chemical_name_common 673
_space_group_crystal_system orthorhombic
_space_group_IT_number 19
_space_group_name_Hall 'P 2ac 2ab'
_space_group_name_H-M_alt 'P 21 21 21'
_atom_sites_solution_hydrogens mixed
_audit_block_code C16H26O4_vv246_trauner
_audit_creation_method 'APEX3 v2016.5-0'
_audit_update_record 06-Apr-17
_cell_angle_alpha 90
_cell_angle_beta 90
_cell_angle_gamma 90
_cell_formula_units_Z 8
_cell_length_a 10.3207(2)
_cell_length_b 13.0112(3)
_cell_length_c 24.0063(6)
_cell_measurement_reflns_used 9979
_cell_measurement_temperature 100.(2)
_cell_measurement_theta_max 33.9153
_cell_measurement_theta_min 2.5189
_cell_volume 3223.68(13)
_computing_cell_refinement 'SAINT V8.37A (Bruker AXS Inc., 2015)'
_computing_data_collection 'APEX3 v2016.5-0, Bruker AXS (2016)'
_computing_data_reduction 'SAINT V8.37A (Bruker AXS Inc., 2015)'
_computing_molecular_graphics 'shelXle (C.B. Huebschle, rev 786)'
_computing_structure_refinement 'SHELXL-2014/7 (Sheldrick, 2014)'
_computing_structure_solution 'XT, VERSION 2014/5'
_diffrn_ambient_temperature 100.(2)
_diffrn_detector_area_resol_mean 7.4074
_diffrn_measured_fraction_theta_full 0.996
_diffrn_measured_fraction_theta_max 0.996
_diffrn_measurement_device 'fixed-chi three-circle diffractometer'
_diffrn_measurement_device_type 'Bruker D8 Venture TXS'
_diffrn_measurement_method 'mix of phi and omega scans'
_diffrn_radiation_monochromator 'focusing mirrors'
_diffrn_radiation_type MoK\a
_diffrn_radiation_wavelength 0.71073
_diffrn_reflns_av_R_equivalents 0.0268
_diffrn_reflns_av_unetI/netI 0.0291
_diffrn_reflns_Laue_measured_fraction_full 0.996
_diffrn_reflns_Laue_measured_fraction_max 0.996
_diffrn_reflns_limit_h_max 12
_diffrn_reflns_limit_h_min -12
_diffrn_reflns_limit_k_max 14
_diffrn_reflns_limit_k_min -16
_diffrn_reflns_limit_l_max 30
_diffrn_reflns_limit_l_min -30
_diffrn_reflns_number 19336
_diffrn_reflns_point_group_measured_fraction_full 0.996
_diffrn_reflns_point_group_measured_fraction_max 0.997
_diffrn_reflns_theta_full 25.242
_diffrn_reflns_theta_max 26.372
_diffrn_reflns_theta_min 3.221
_diffrn_source 'rotating anode (TXS)'
_diffrn_source_current 50
_diffrn_source_power 2.5
_diffrn_source_type 'Bruker TXS'
_diffrn_source_voltage 50
_exptl_absorpt_coefficient_mu 0.082
_exptl_absorpt_correction_T_max 0.9705
_exptl_absorpt_correction_T_min 0.9221
_exptl_absorpt_correction_type multi-scan
_exptl_absorpt_process_details
;
SADABS-2016/2 - Bruker AXS area detector scaling and absorption correction
;
_exptl_crystal_colour colourless
_exptl_crystal_density_diffrn 1.164
_exptl_crystal_density_method 'not measured'
_exptl_crystal_description block
_exptl_crystal_F_000 1232
_exptl_crystal_size_max 0.100
_exptl_crystal_size_mid 0.080
_exptl_crystal_size_min 0.050
_refine_diff_density_max 0.441
_refine_diff_density_min -0.278
_refine_diff_density_rms 0.041
_refine_ls_abs_structure_details
;

Flack x determined using 2482 quotients [(I+)-(I-)]/[(I+)+(I-)]
(Parsons, Flack and Wagner, Acta Cryst. B69 (2013) 249-259).
;
_refine_ls_abs_structure_Flack 0.1(3)
_refine_ls_extinction_method none
_refine_ls_goodness_of_fit_ref 1.040
_refine_ls_hydrogen_treatment mixed
_refine_ls_matrix_type full
_refine_ls_number_parameters 392
_refine_ls_number_reflns 6566
_refine_ls_number_restraints 19
_refine_ls_restrained_S_all 1.041
_refine_ls_R_factor_all 0.0436
_refine_ls_R_factor_gt 0.0398
_refine_ls_shift/su_max 0.000
_refine_ls_shift/su_mean 0.000
_refine_ls_structure_factor_coef Fsqd
_refine_ls_weighting_details 'w=1/[\s^2^(Fo^2^)+(0.0562P)^2^+0.9609P] where P=(Fo^2^+2Fc^2^)/3'
_refine_ls_weighting_scheme calc
_refine_ls_wR_factor_gt 0.1032
_refine_ls_wR_factor_ref 0.1057
_reflns_Friedel_coverage 0.779
_reflns_Friedel_fraction_full 0.997
_reflns_Friedel_fraction_max 0.998
_reflns_number_gt 6102
_reflns_number_total 6566
_reflns_threshold_expression 'I > 2\s(I)'
_cod_data_source_file jo8b00192_si_002.cif
_cod_data_source_block vv246
_cod_depositor_comments
;
The following automatic conversions were performed:

data item '_exptl_absorpt_correction_type' value 'Multi-Scan' was
changed to 'multi-scan' in accordance with the
/home/data/users/saulius/crontab/automatic-downloads/current/ACS/lib/dictionaries/cif_core.dic
dictionary named 'cif_core.dic' version 2.4.2 last updated on
2011-04-26.

Automatic conversion script
Id: cif_fix_values 6909 2019-04-08 15:41:33Z antanas 
;
_cod_database_code 4035171
_shelx_estimated_absorpt_t_min 0.992
_shelx_estimated_absorpt_t_max 0.996
_shelx_space_group_comment
;
The symmetry employed for this shelxl refinement is uniquely defined
by the following loop, which should always be used as a source of
symmetry information in preference to the above space-group names.
They are only intended as comments.
;

loop_
_space_group_symop_operation_xyz
'x, y, z'
'-x+1/2, -y, z+1/2'
'-x, y+1/2, -z+1/2'
'x+1/2, -y+1/2, -z'

loop_
_atom_site_label
_atom_site_type_symbol
_atom_site_fract_x
_atom_site_fract_y
_atom_site_fract_z
_atom_site_U_iso_or_equiv
_atom_site_adp_type
_atom_site_occupancy
_atom_site_site_symmetry_order
_atom_site_calc_flag
_atom_site_refinement_flags_posn
_atom_site_refinement_flags_adp
_atom_site_refinement_flags_occupancy
_atom_site_disorder_assembly
_atom_site_disorder_group
O1 O 0.74248(17) 0.58977(14) 0.35111(7) 0.0241(4) Uani 1 1 d D . . . .
H1 H 0.748(3) 0.633(2) 0.3274(13) 0.036 Uiso 1 1 d D U . . .
O2 O 0.77062(17) 0.71796(13) 0.41190(7) 0.0256(4) Uani 1 1 d . . . . .
O3 O 0.8578(2) 0.28029(14) 0.44336(8) 0.0344(5) Uani 1 1 d . . . . .
O4 O 0.9277(2) 0.28462(15) 0.35421(8) 0.0420(5) Uani 1 1 d . . . . .
O5 O 0.23807(18) 0.36437(14) 0.16346(7) 0.0257(4) Uani 1 1 d D . . . .
H5 H 0.227(3) 0.318(2) 0.1419(13) 0.039 Uiso 1 1 d D U . . .
O6 O 0.26471(16) 0.23790(12) 0.22562(7) 0.0229(4) Uani 1 1 d . . . . .
O7 O 0.4452(2) 0.39016(16) 0.38003(8) 0.0382(5) Uani 1 1 d . . . . .
O8 O 0.5353(2) 0.23363(17) 0.37565(8) 0.0388(5) Uani 1 1 d . . . . .
C1 C 0.7573(2) 0.62526(17) 0.40144(9) 0.0184(4) Uani 1 1 d . . . . .
C2 C 0.7585(2) 0.54508(17) 0.44696(9) 0.0191(5) Uani 1 1 d . . . . .
H2 H 0.7037 0.4864 0.4341 0.023 Uiso 1 1 calc R U . . .
C3 C 0.8976(2) 0.50257(18) 0.45705(9) 0.0199(5) Uani 1 1 d . . . . .
H3 H 0.8893 0.4530 0.4887 0.024 Uiso 1 1 calc R U . . .
C4 C 0.9483(3) 0.43897(18) 0.40779(10) 0.0246(5) Uani 1 1 d . . . . .
H4A H 0.9503 0.4830 0.3742 0.030 Uiso 1 1 calc R U . . .
H4B H 1.0383 0.4173 0.4158 0.030 Uiso 1 1 calc R U . . .
C5 C 0.8677(3) 0.34476(19) 0.39552(10) 0.0284(6) Uani 1 1 d . . . . .
H5A H 0.7793 0.3658 0.3829 0.034 Uiso 1 1 calc R U . . .
C6 C 0.8637(11) 0.1773(8) 0.4270(3) 0.0374(15) Uani 0.718(8) 1 d . U P A 1
H6A H 0.7869 0.1387 0.4402 0.045 Uiso 0.718(8) 1 calc R U P A 1
H6B H 0.9431 0.1437 0.4414 0.045 Uiso 0.718(8) 1 calc R U P A 1
C7 C 0.8660(4) 0.1842(3) 0.36414(15) 0.0304(10) Uani 0.718(8) 1 d . U P A 1
H7A H 0.9176 0.1277 0.3477 0.036 Uiso 0.718(8) 1 calc R U P A 1
H7B H 0.7772 0.1823 0.3485 0.036 Uiso 0.718(8) 1 calc R U P A 1
C6B C 0.870(3) 0.176(2) 0.4117(8) 0.035(3) Uani 0.282(8) 1 d . U P A 2
H6C H 0.8901 0.1198 0.4382 0.042 Uiso 0.282(8) 1 calc R U P A 2
H6D H 0.7872 0.1592 0.3928 0.042 Uiso 0.282(8) 1 calc R U P A 2
C7B C 0.9731(13) 0.1863(8) 0.3711(4) 0.040(2) Uani 0.282(8) 1 d . U P A 2
H7C H 1.0605 0.1882 0.3881 0.048 Uiso 0.282(8) 1 calc R U P A 2
H7D H 0.9693 0.1342 0.3411 0.048 Uiso 0.282(8) 1 calc R U P A 2
C8 C 0.9973(2) 0.5847(2) 0.47689(11) 0.0252(5) Uani 1 1 d . . . . .
H8 H 0.9481 0.6389 0.4975 0.030 Uiso 1 1 calc R U . . .
C9 C 1.0944(3) 0.5376(2) 0.51761(13) 0.0386(7) Uani 1 1 d . . . . .
H9A H 1.1573 0.5900 0.5290 0.058 Uiso 1 1 calc R U . . .
H9B H 1.1399 0.4806 0.4994 0.058 Uiso 1 1 calc R U . . .
H9C H 1.0483 0.5120 0.5505 0.058 Uiso 1 1 calc R U . . .
C10 C 1.0709(3) 0.6380(2) 0.42958(13) 0.0320(6) Uani 1 1 d . . . . .
H10A H 1.1237 0.6939 0.4449 0.048 Uiso 1 1 calc R U . . .
H10B H 1.0088 0.6661 0.4027 0.048 Uiso 1 1 calc R U . . .
H10C H 1.1272 0.5881 0.4109 0.048 Uiso 1 1 calc R U . . .
C11 C 0.6965(2) 0.58773(19) 0.50031(10) 0.0217(5) Uani 1 1 d . . . . .
H11 H 0.7378 0.6554 0.5088 0.026 Uiso 1 1 calc R U . . .
C12 C 0.7111(3) 0.5184(2) 0.55180(10) 0.0297(6) Uani 1 1 d . . . . .
H12A H 0.7048 0.4450 0.5414 0.036 Uiso 1 1 calc R U . . .
H12B H 0.7951 0.5306 0.5705 0.036 Uiso 1 1 calc R U . . .
C13 C 0.5979(3) 0.5500(3) 0.58941(12) 0.0399(7) Uani 1 1 d . . . . .
H13A H 0.5669 0.4915 0.6122 0.048 Uiso 1 1 calc R U . . .
H13B H 0.6222 0.6075 0.6143 0.048 Uiso 1 1 calc R U . . .
C14 C 0.4988(3) 0.5824(2) 0.54785(13) 0.0377(7) Uani 1 1 d . . . . .
H14 H 0.4090 0.5873 0.5560 0.045 Uiso 1 1 calc R U . . .
C15 C 0.5491(2) 0.6035(2) 0.49844(11) 0.0281(5) Uani 1 1 d . . . . .
C16 C 0.4791(3) 0.6427(2) 0.44849(13) 0.0363(7) Uani 1 1 d . . . . .
H16A H 0.3863 0.6475 0.4567 0.054 Uiso 1 1 calc R U . . .
H16B H 0.4925 0.5955 0.4172 0.054 Uiso 1 1 calc R U . . .
H16C H 0.5124 0.7109 0.4386 0.054 Uiso 1 1 calc R U . . .
C17 C 0.2628(2) 0.33049(17) 0.21339(9) 0.0177(4) Uani 1 1 d . . . . .
C18 C 0.2962(2) 0.41136(17) 0.25641(9) 0.0169(4) Uani 1 1 d . . . . .
H18 H 0.2634 0.3865 0.2932 0.020 Uiso 1 1 calc R U . . .
C19 C 0.4469(2) 0.42039(17) 0.26096(9) 0.0170(4) Uani 1 1 d . . . . .
H19 H 0.4633 0.4803 0.2861 0.020 Uiso 1 1 calc R U . . .
C20 C 0.5101(2) 0.32759(18) 0.28976(10) 0.0218(5) Uani 1 1 d . . . . .
H20A H 0.5007 0.2667 0.2653 0.026 Uiso 1 1 calc R U . . .
H20B H 0.6039 0.3413 0.2941 0.026 Uiso 1 1 calc R U . . .
C21 C 0.4537(3) 0.3024(2) 0.34633(11) 0.0273(5) Uani 1 1 d . . . . .
H21 H 0.3659 0.2712 0.3417 0.033 Uiso 1 1 calc R U . . .
C22 C 0.4311(4) 0.3490(3) 0.43494(12) 0.0449(8) Uani 1 1 d . . . . .
H22A H 0.3387 0.3375 0.4440 0.054 Uiso 1 1 calc R U . . .
H22B H 0.4692 0.3958 0.4630 0.054 Uiso 1 1 calc R U . . .
C23 C 0.5040(4) 0.2485(3) 0.43301(13) 0.0489(8) Uani 1 1 d . . . . .
H23A H 0.5837 0.2523 0.4559 0.059 Uiso 1 1 calc R U . . .
H23B H 0.4493 0.1916 0.4470 0.059 Uiso 1 1 calc R U . . .
C24 C 0.5131(2) 0.44800(18) 0.20464(10) 0.0205(5) Uani 1 1 d . . . . .
H24 H 0.4489 0.4875 0.1820 0.025 Uiso 1 1 calc R U . . .
C25 C 0.5554(3) 0.35423(19) 0.16994(10) 0.0256(5) Uani 1 1 d . . . . .
H25A H 0.5812 0.3769 0.1326 0.038 Uiso 1 1 calc R U . . .
H25B H 0.4831 0.3057 0.1670 0.038 Uiso 1 1 calc R U . . .
H25C H 0.6289 0.3204 0.1882 0.038 Uiso 1 1 calc R U . . .
C26 C 0.6293(2) 0.5180(2) 0.21482(12) 0.0299(6) Uani 1 1 d . . . . .
H26A H 0.6712 0.5338 0.1792 0.045 Uiso 1 1 calc R U . . .
H26B H 0.6911 0.4832 0.2394 0.045 Uiso 1 1 calc R U . . .
H26C H 0.6000 0.5819 0.2324 0.045 Uiso 1 1 calc R U . . .
C27 C 0.2315(2) 0.51551(17) 0.24469(10) 0.0183(5) Uani 1 1 d . . . . .
H27 H 0.2477 0.5344 0.2049 0.022 Uiso 1 1 calc R U . . .
C28 C 0.2787(2) 0.60399(18) 0.28195(11) 0.0236(5) Uani 1 1 d . . . . .
H28A H 0.3562 0.6374 0.2657 0.028 Uiso 1 1 calc R U . . .
H28B H 0.3004 0.5788 0.3197 0.028 Uiso 1 1 calc R U . . .
C29 C 0.1634(2) 0.6793(2) 0.28396(12) 0.0296(6) Uani 1 1 d . . . . .
H29A H 0.1583 0.7148 0.3204 0.036 Uiso 1 1 calc R U . . .
H29B H 0.1689 0.7311 0.2538 0.036 Uiso 1 1 calc R U . . .
C30 C 0.0508(2) 0.6083(2) 0.27554(11) 0.0282(6) Uani 1 1 d . . . . .
H30 H -0.0363 0.6263 0.2839 0.034 Uiso 1 1 calc R U . . .
C31 C 0.0854(2) 0.51788(19) 0.25532(10) 0.0219(5) Uani 1 1 d . . . . .
C32 C -0.0020(2) 0.4294(2) 0.24205(11) 0.0291(6) Uani 1 1 d . . . . .
H32A H -0.0907 0.4460 0.2535 0.044 Uiso 1 1 calc R U . . .
H32B H 0.0276 0.3681 0.2621 0.044 Uiso 1 1 calc R U . . .
H32C H -0.0001 0.4161 0.2019 0.044 Uiso 1 1 calc R U . . .

loop_
_atom_site_aniso_label
_atom_site_aniso_U_11
_atom_site_aniso_U_22
_atom_site_aniso_U_33
_atom_site_aniso_U_23
_atom_site_aniso_U_13
_atom_site_aniso_U_12
O1 0.0307(9) 0.0243(9) 0.0171(8) 0.0030(7) -0.0017(7) 0.0019(8)
O2 0.0312(9) 0.0181(8) 0.0275(9) 0.0015(7) -0.0032(7) -0.0011(7)
O3 0.0607(13) 0.0169(9) 0.0256(9) 0.0002(7) -0.0021(9) -0.0018(9)
O4 0.0788(16) 0.0213(9) 0.0259(10) -0.0054(8) 0.0007(10) 0.0074(10)
O5 0.0343(9) 0.0212(9) 0.0215(8) -0.0009(7) -0.0061(7) -0.0001(8)
O6 0.0258(8) 0.0160(8) 0.0268(9) 0.0012(6) -0.0014(7) -0.0023(7)
O7 0.0599(13) 0.0317(10) 0.0229(9) 0.0014(8) 0.0062(9) 0.0014(10)
O8 0.0410(11) 0.0430(12) 0.0322(10) 0.0125(9) -0.0049(9) 0.0140(10)
C1 0.0151(10) 0.0191(11) 0.0211(11) -0.0026(9) -0.0022(9) -0.0008(9)
C2 0.0215(11) 0.0172(11) 0.0186(10) -0.0018(8) -0.0009(9) -0.0036(9)
C3 0.0254(11) 0.0162(11) 0.0182(10) -0.0004(8) -0.0011(9) 0.0006(9)
C4 0.0321(12) 0.0204(12) 0.0215(12) -0.0017(9) 0.0015(10) 0.0051(10)
C5 0.0434(15) 0.0184(12) 0.0233(12) -0.0019(10) -0.0066(11) 0.0050(11)
C6 0.069(3) 0.019(2) 0.024(3) -0.006(3) 0.004(3) 0.000(2)
C7 0.044(2) 0.0196(17) 0.0271(18) -0.0053(14) -0.0033(16) 0.0018(16)
C6B 0.064(4) 0.014(4) 0.028(6) -0.007(5) -0.001(5) 0.003(4)
C7B 0.062(5) 0.023(4) 0.034(4) -0.003(4) -0.009(4) 0.005(4)
C8 0.0229(11) 0.0234(12) 0.0292(13) -0.0064(10) -0.0022(10) 0.0017(10)
C9 0.0344(14) 0.0422(17) 0.0393(16) -0.0080(13) -0.0135(12) 0.0049(13)
C10 0.0230(12) 0.0246(13) 0.0483(16) 0.0004(12) 0.0019(11) -0.0041(11)
C11 0.0245(12) 0.0192(11) 0.0215(11) -0.0038(9) 0.0017(9) -0.0048(10)
C12 0.0391(14) 0.0323(14) 0.0178(11) -0.0020(10) 0.0022(10) -0.0104(12)
C13 0.0511(17) 0.0433(17) 0.0254(13) -0.0099(12) 0.0142(13) -0.0204(14)
C14 0.0322(13) 0.0371(16) 0.0438(16) -0.0175(13) 0.0155(12) -0.0138(12)
C15 0.0228(11) 0.0248(12) 0.0367(14) -0.0118(11) 0.0060(10) -0.0059(10)
C16 0.0213(12) 0.0374(16) 0.0502(17) -0.0083(13) -0.0003(12) 0.0034(11)
C17 0.0141(9) 0.0187(11) 0.0204(10) 0.0006(9) -0.0013(8) -0.0018(8)
C18 0.0166(10) 0.0150(11) 0.0190(11) -0.0002(9) -0.0003(8) 0.0003(8)
C19 0.0171(10) 0.0148(10) 0.0192(11) -0.0024(8) -0.0018(8) 0.0024(9)
C20 0.0213(11) 0.0211(11) 0.0232(11) -0.0006(10) -0.0028(9) 0.0059(9)
C21 0.0311(13) 0.0241(13) 0.0267(13) 0.0024(10) -0.0036(11) 0.0040(11)
C22 0.066(2) 0.0463(18) 0.0221(13) 0.0035(12) 0.0049(14) -0.0043(16)
C23 0.0525(19) 0.065(2) 0.0294(15) 0.0178(15) -0.0001(14) 0.0099(17)
C24 0.0192(11) 0.0183(11) 0.0242(12) 0.0005(9) 0.0011(9) -0.0003(9)
C25 0.0288(12) 0.0229(12) 0.0253(12) -0.0016(10) 0.0087(10) 0.0002(10)
C26 0.0197(11) 0.0286(13) 0.0412(15) -0.0029(12) 0.0036(11) -0.0045(10)
C27 0.0154(10) 0.0164(11) 0.0231(11) 0.0033(9) 0.0020(9) 0.0006(9)
C28 0.0209(11) 0.0152(11) 0.0348(13) -0.0032(10) 0.0056(10) 0.0004(9)
C29 0.0294(13) 0.0214(12) 0.0381(14) -0.0006(11) 0.0099(11) 0.0084(11)
C30 0.0202(11) 0.0330(14) 0.0315(13) 0.0074(11) 0.0079(10) 0.0095(11)
C31 0.0170(10) 0.0275(12) 0.0212(11) 0.0086(10) 0.0015(9) 0.0035(9)
C32 0.0179(11) 0.0403(15) 0.0292(14) 0.0044(11) -0.0041(10) -0.0028(11)

loop_
_atom_type_symbol
_atom_type_description
_atom_type_scat_dispersion_real
_atom_type_scat_dispersion_imag
_atom_type_scat_source
C C 0.0033 0.0016 'International Tables Vol C Tables 4.2.6.8 and 6.1.1.4'
H H 0.0000 0.0000 'International Tables Vol C Tables 4.2.6.8 and 6.1.1.4'
O O 0.0106 0.0060 'International Tables Vol C Tables 4.2.6.8 and 6.1.1.4'

loop_
_geom_angle_atom_site_label_1
_geom_angle_atom_site_label_2
_geom_angle_atom_site_label_3
_geom_angle
C1 O1 H1 113(2)
C6 O3 C5 109.5(3)
C5 O3 C6B 96.6(8)
C5 O4 C7B 116.4(5)
C5 O4 C7 100.9(2)
C17 O5 H5 112(2)
C21 O7 C22 103.5(2)
C21 O8 C23 105.0(2)
O2 C1 O1 123.1(2)
O2 C1 C2 121.6(2)
O1 C1 C2 115.29(19)
C1 C2 C11 110.50(19)
C1 C2 C3 111.42(19)
C11 C2 C3 112.52(18)
C1 C2 H2 107.4
C11 C2 H2 107.4
C3 C2 H2 107.4
C4 C3 C2 112.67(19)
C4 C3 C8 112.4(2)
C2 C3 C8 114.36(19)
C4 C3 H3 105.5
C2 C3 H3 105.5
C8 C3 H3 105.5
C5 C4 C3 113.6(2)
C5 C4 H4A 108.8
C3 C4 H4A 108.8
C5 C4 H4B 108.8
C3 C4 H4B 108.8
H4A C4 H4B 107.7
O4 C5 O3 105.8(2)
O4 C5 C4 110.3(2)
O3 C5 C4 111.1(2)
O4 C5 H5A 109.8
O3 C5 H5A 109.8
C4 C5 H5A 109.8
O3 C6 C7 102.9(6)
O3 C6 H6A 111.2
C7 C6 H6A 111.2
O3 C6 H6B 111.2
C7 C6 H6B 111.2
H6A C6 H6B 109.1
O4 C7 C6 102.8(5)
O4 C7 H7A 111.2
C6 C7 H7A 111.2
O4 C7 H7B 111.2
C6 C7 H7B 111.2
H7A C7 H7B 109.1
C7B C6B O3 107.6(18)
C7B C6B H6C 110.2
O3 C6B H6C 110.2
C7B C6B H6D 110.2
O3 C6B H6D 110.2
H6C C6B H6D 108.5
O4 C7B C6B 91.9(13)
O4 C7B H7C 113.3
C6B C7B H7C 113.3
O4 C7B H7D 113.3
C6B C7B H7D 113.3
H7C C7B H7D 110.6
C9 C8 C10 109.3(2)
C9 C8 C3 110.7(2)
C10 C8 C3 114.2(2)
C9 C8 H8 107.4
C10 C8 H8 107.4
C3 C8 H8 107.4
C8 C9 H9A 109.5
C8 C9 H9B 109.5
H9A C9 H9B 109.5
C8 C9 H9C 109.5
H9A C9 H9C 109.5
H9B C9 H9C 109.5
C8 C10 H10A 109.5
C8 C10 H10B 109.5
H10A C10 H10B 109.5
C8 C10 H10C 109.5
H10A C10 H10C 109.5
H10B C10 H10C 109.5
C2 C11 C15 115.9(2)
C2 C11 C12 114.7(2)
C15 C11 C12 101.5(2)
C2 C11 H11 108.1
C15 C11 H11 108.1
C12 C11 H11 108.1
C13 C12 C11 104.0(2)
C13 C12 H12A 111.0
C11 C12 H12A 111.0
C13 C12 H12B 111.0
C11 C12 H12B 111.0
H12A C12 H12B 109.0
C14 C13 C12 101.8(2)
C14 C13 H13A 111.4
C12 C13 H13A 111.4
C14 C13 H13B 111.4
C12 C13 H13B 111.4
H13A C13 H13B 109.3
C15 C14 C13 113.0(3)
C15 C14 H14 123.5
C13 C14 H14 123.5
C14 C15 C16 127.1(3)
C14 C15 C11 109.5(3)
C16 C15 C11 123.3(2)
C15 C16 H16A 109.5
C15 C16 H16B 109.5
H16A C16 H16B 109.5
C15 C16 H16C 109.5
H16A C16 H16C 109.5
H16B C16 H16C 109.5
O6 C17 O5 123.4(2)
O6 C17 C18 120.7(2)
O5 C17 C18 115.9(2)
C17 C18 C27 112.89(18)
C17 C18 C19 109.06(18)
C27 C18 C19 112.25(18)
C17 C18 H18 107.5
C27 C18 H18 107.5
C19 C18 H18 107.5
C20 C19 C24 112.69(18)
C20 C19 C18 113.25(19)
C24 C19 C18 113.15(18)
C20 C19 H19 105.6
C24 C19 H19 105.6
C18 C19 H19 105.6
C21 C20 C19 114.24(19)
C21 C20 H20A 108.7
C19 C20 H20A 108.7
C21 C20 H20B 108.7
C19 C20 H20B 108.7
H20A C20 H20B 107.6
O7 C21 O8 105.4(2)
O7 C21 C20 111.5(2)
O8 C21 C20 110.7(2)
O7 C21 H21 109.7
O8 C21 H21 109.7
C20 C21 H21 109.7
O7 C22 C23 104.2(2)
O7 C22 H22A 110.9
C23 C22 H22A 110.9
O7 C22 H22B 110.9
C23 C22 H22B 110.9
H22A C22 H22B 108.9
O8 C23 C22 105.1(2)
O8 C23 H23A 110.7
C22 C23 H23A 110.7
O8 C23 H23B 110.7
C22 C23 H23B 110.7
H23A C23 H23B 108.8
C26 C24 C25 109.6(2)
C26 C24 C19 110.1(2)
C25 C24 C19 114.29(18)
C26 C24 H24 107.5
C25 C24 H24 107.5
C19 C24 H24 107.5
C24 C25 H25A 109.5
C24 C25 H25B 109.5
H25A C25 H25B 109.5
C24 C25 H25C 109.5
H25A C25 H25C 109.5
H25B C25 H25C 109.5
C24 C26 H26A 109.5
C24 C26 H26B 109.5
H26A C26 H26B 109.5
C24 C26 H26C 109.5
H26A C26 H26C 109.5
H26B C26 H26C 109.5
C31 C27 C18 114.55(18)
C31 C27 C28 101.55(19)
C18 C27 C28 114.60(19)
C31 C27 H27 108.6
C18 C27 H27 108.6
C28 C27 H27 108.6
C27 C28 C29 104.5(2)
C27 C28 H28A 110.9
C29 C28 H28A 110.9
C27 C28 H28B 110.9
C29 C28 H28B 110.9
H28A C28 H28B 108.9
C30 C29 C28 101.7(2)
C30 C29 H29A 111.4
C28 C29 H29A 111.4
C30 C29 H29B 111.4
C28 C29 H29B 111.4
H29A C29 H29B 109.3
C31 C30 C29 112.9(2)
C31 C30 H30 123.6
C29 C30 H30 123.6
C30 C31 C32 126.8(2)
C30 C31 C27 110.2(2)
C32 C31 C27 122.9(2)
C31 C32 H32A 109.5
C31 C32 H32B 109.5
H32A C32 H32B 109.5
C31 C32 H32C 109.5
H32A C32 H32C 109.5
H32B C32 H32C 109.5

loop_
_geom_bond_atom_site_label_1
_geom_bond_atom_site_label_2
_geom_bond_distance
O1 C1 1.302(3)
O1 H1 0.80(3)
O2 C1 1.240(3)
O3 C6 1.398(10)
O3 C5 1.426(3)
O3 C6B 1.56(3)
O4 C5 1.406(3)
O4 C7B 1.422(10)
O4 C7 1.472(4)
O5 C17 1.302(3)
O5 H5 0.80(3)
O6 C17 1.240(3)
O7 C21 1.402(3)
O7 C22 1.430(3)
O8 C21 1.416(3)
O8 C23 1.428(4)
C1 C2 1.511(3)
C2 C11 1.535(3)
C2 C3 1.558(3)
C2 H2 1.0000
C3 C4 1.535(3)
C3 C8 1.558(3)
C3 H3 1.0000
C4 C5 1.510(4)
C4 H4A 0.9900
C4 H4B 0.9900
C5 H5A 1.0000
C6 C7 1.512(7)
C6 H6A 0.9900
C6 H6B 0.9900
C7 H7A 0.9900
C7 H7B 0.9900
C6B C7B 1.45(3)
C6B H6C 0.9900
C6B H6D 0.9900
C7B H7C 0.9900
C7B H7D 0.9900
C8 C9 1.528(4)
C8 C10 1.532(4)
C8 H8 1.0000
C9 H9A 0.9800
C9 H9B 0.9800
C9 H9C 0.9800
C10 H10A 0.9800
C10 H10B 0.9800
C10 H10C 0.9800
C11 C15 1.536(3)
C11 C12 1.537(3)
C11 H11 1.0000
C12 C13 1.532(4)
C12 H12A 0.9900
C12 H12B 0.9900
C13 C14 1.489(5)
C13 H13A 0.9900
C13 H13B 0.9900
C14 C15 1.324(4)
C14 H14 0.9500
C15 C16 1.490(4)
C16 H16A 0.9800
C16 H16B 0.9800
C16 H16C 0.9800
C17 C18 1.514(3)
C18 C27 1.537(3)
C18 C19 1.563(3)
C18 H18 1.0000
C19 C20 1.537(3)
C19 C24 1.557(3)
C19 H19 1.0000
C20 C21 1.513(3)
C20 H20A 0.9900
C20 H20B 0.9900
C21 H21 1.0000
C22 C23 1.509(5)
C22 H22A 0.9900
C22 H22B 0.9900
C23 H23A 0.9900
C23 H23B 0.9900
C24 C26 1.525(3)
C24 C25 1.541(3)
C24 H24 1.0000
C25 H25A 0.9800
C25 H25B 0.9800
C25 H25C 0.9800
C26 H26A 0.9800
C26 H26B 0.9800
C26 H26C 0.9800
C27 C31 1.530(3)
C27 C28 1.537(3)
C27 H27 1.0000
C28 C29 1.543(3)
C28 H28A 0.9900
C28 H28B 0.9900
C29 C30 1.499(4)
C29 H29A 0.9900
C29 H29B 0.9900
C30 C31 1.322(4)
C30 H30 0.9500
C31 C32 1.497(4)
C32 H32A 0.9800
C32 H32B 0.9800
C32 H32C 0.9800

loop_
_geom_hbond_atom_site_label_D
_geom_hbond_atom_site_label_H
_geom_hbond_atom_site_label_A
_geom_hbond_distance_DH
_geom_hbond_distance_HA
_geom_hbond_distance_DA
_geom_hbond_angle_DHA
_geom_hbond_site_symmetry_A
O1 H1 O6 0.80(3) 1.87(3) 2.667(2) 172(4) 3_655
O5 H5 O2 0.80(3) 1.84(3) 2.629(2) 170(4) 3_645

loop_
_geom_torsion_atom_site_label_1
_geom_torsion_atom_site_label_2
_geom_torsion_atom_site_label_3
_geom_torsion_atom_site_label_4
_geom_torsion
O2 C1 C2 C11 34.4(3)
O1 C1 C2 C11 -146.15(19)
O2 C1 C2 C3 -91.5(3)
O1 C1 C2 C3 88.0(2)
C1 C2 C3 C4 -67.9(2)
C11 C2 C3 C4 167.34(19)
C1 C2 C3 C8 62.0(2)
C11 C2 C3 C8 -62.7(3)
C2 C3 C4 C5 -61.5(3)
C8 C3 C4 C5 167.6(2)
C7B O4 C5 O3 -6.5(6)
C7 O4 C5 O3 38.9(3)
C7B O4 C5 C4 113.8(6)
C7 O4 C5 C4 159.2(2)
C6 O3 C5 O4 -21.8(6)
C6B O3 C5 O4 -20.9(11)
C6 O3 C5 C4 -141.5(5)
C6B O3 C5 C4 -140.6(11)
C3 C4 C5 O4 -173.5(2)
C3 C4 C5 O3 -56.5(3)
C5 O3 C6 C7 -4.9(8)
C5 O4 C7 C6 -41.3(5)
O3 C6 C7 O4 28.5(7)
C5 O3 C6B C7B 43.7(16)
C5 O4 C7B C6B 32.0(13)
O3 C6B C7B O4 -44.4(15)
C4 C3 C8 C9 -84.6(3)
C2 C3 C8 C9 145.3(2)
C4 C3 C8 C10 39.3(3)
C2 C3 C8 C10 -90.8(2)
C1 C2 C11 C15 71.0(3)
C3 C2 C11 C15 -163.8(2)
C1 C2 C11 C12 -171.21(19)
C3 C2 C11 C12 -46.0(3)
C2 C11 C12 C13 -155.9(2)
C15 C11 C12 C13 -30.2(2)
C11 C12 C13 C14 30.2(3)
C12 C13 C14 C15 -19.3(3)
C13 C14 C15 C16 -176.8(3)
C13 C14 C15 C11 -0.2(3)
C2 C11 C15 C14 144.4(2)
C12 C11 C15 C14 19.5(3)
C2 C11 C15 C16 -38.8(3)
C12 C11 C15 C16 -163.7(2)
O6 C17 C18 C27 -153.4(2)
O5 C17 C18 C27 29.4(3)
O6 C17 C18 C19 81.1(3)
O5 C17 C18 C19 -96.1(2)
C17 C18 C19 C20 -71.8(2)
C27 C18 C19 C20 162.33(19)
C17 C18 C19 C24 58.0(2)
C27 C18 C19 C24 -67.9(2)
C24 C19 C20 C21 176.4(2)
C18 C19 C20 C21 -53.5(3)
C22 O7 C21 O8 -42.0(3)
C22 O7 C21 C20 -162.2(2)
C23 O8 C21 O7 36.3(3)
C23 O8 C21 C20 157.0(2)
C19 C20 C21 O7 -49.0(3)
C19 C20 C21 O8 -166.0(2)
C21 O7 C22 C23 30.5(3)
C21 O8 C23 C22 -16.1(3)
O7 C22 C23 O8 -8.8(4)
C20 C19 C24 C26 -85.4(2)
C18 C19 C24 C26 144.5(2)
C20 C19 C24 C25 38.5(3)
C18 C19 C24 C25 -91.6(2)
C17 C18 C27 C31 72.0(3)
C19 C18 C27 C31 -164.21(19)
C17 C18 C27 C28 -171.14(18)
C19 C18 C27 C28 -47.4(3)
C31 C27 C28 C29 -29.2(2)
C18 C27 C28 C29 -153.21(19)
C27 C28 C29 C30 28.1(2)
C28 C29 C30 C31 -16.7(3)
C29 C30 C31 C32 180.0(2)
C29 C30 C31 C27 -2.1(3)
C18 C27 C31 C30 144.1(2)
C28 C27 C31 C30 20.0(3)
C18 C27 C31 C32 -37.8(3)
C28 C27 C31 C32 -161.9(2)
